data_1557201
loop_
_publ_author_name
'Wang, Rong'
'Fan, Run-Zhu'
'Ni, Fu-Qiang'
'Sang, Jun'
'Xie, Xing-Lin'
'Luo, Si-Yuan'
'Tang, Gui-Hua'
'Yin, Sheng'

_publ_section_title
;
 19-nor-, 20-nor-, and tetranor-Halimane-Type Furanoditerpenoids from
 Croton crassifolius
;
_journal_name_full 'Journal of Natural Products'
_journal_paper_doi 10.1021/acs.jnatprod.9b00634
_journal_year 2020
_chemical_formula_moiety 'C23 H28 O8'
_chemical_formula_sum 'C23 H28 O8'
_chemical_formula_weight 432.45
_space_group_crystal_system monoclinic
_space_group_IT_number 4
_space_group_name_Hall 'P 2yb'
_space_group_name_H-M_alt 'P 1 21 1'
_atom_sites_solution_hydrogens geom
_atom_sites_solution_primary dual
_audit_creation_date 2019-05-29
_audit_creation_method
;
Olex2 1.2
(compiled 2018.05.29 svn.r3508 for OlexSys, GUI svn.r5506)
;
_cell_angle_alpha 90
_cell_angle_beta 94.3610(10)
_cell_angle_gamma 90
_cell_formula_units_Z 2
_cell_length_a 5.99600(10)
_cell_length_b 12.43040(10)
_cell_length_c 14.2341(2)
_cell_measurement_reflns_used 16143
_cell_measurement_temperature 100.01(10)
_cell_measurement_theta_max 76.4610
_cell_measurement_theta_min 3.1220
_cell_volume 1057.83(2)
_computing_cell_refinement 'CrysAlisPro 1.171.39.46 (Rigaku OD, 2018)'
_computing_data_collection 'CrysAlisPro 1.171.39.46 (Rigaku OD, 2018)'
_computing_data_reduction 'CrysAlisPro 1.171.39.46 (Rigaku OD, 2018)'
_computing_molecular_graphics 'Olex2 (Dolomanov et al., 2009)'
_computing_publication_material 'Olex2 (Dolomanov et al., 2009)'
_computing_structure_refinement 'ShelXL (Sheldrick, 2015)'
_computing_structure_solution 'ShelXT (Sheldrick, 2015)'
_diffrn_ambient_environment N~2~
_diffrn_ambient_temperature 100.01(10)
_diffrn_detector 'CCD plate'
_diffrn_detector_type HyPix
_diffrn_measured_fraction_theta_full 1.000
_diffrn_measured_fraction_theta_max 1.000
_diffrn_measurement_details
;
List of Runs (angles in degrees, time in seconds):

  # Type    Start    End  Width  t~exp~   \w     \q     \k     \f   Frames
--------------------------------------------------------------------------
  1  \w    -65.00  26.00   0.50    0.05    --  -46.62  63.00 -51.00  182
  2  \w   -119.00 -28.00   0.50    0.05    --  -46.62 -63.00 170.00  182
  3  \w   -118.00 -27.00   0.50    0.05    -- -100.00  63.00 -51.00  182
  4  \w   -173.00 -82.00   0.50    0.05    -- -100.00 -63.00 170.00  182
  5  \w     89.00 178.00   0.50    0.05    --  107.00  63.00 -51.00  178
  6  \w     34.00 125.00   0.50    0.05    --  107.00 -63.00 170.00  182
  7  \w   -119.00 -71.00   0.50    0.05    --  -46.62-125.00 -30.00   96
  8  \w   -119.00 -71.00   0.50    0.05    --  -46.62-125.00 150.00   96
  9  \w   -122.00 -31.00   0.50    0.05    --  -46.62 -19.00   0.00  182
 10  \w   -119.00 -30.00   0.50    0.05    --  -46.62 -57.00  60.00  178
 11  \w     29.00 120.00   0.50    0.05    --   46.62  63.00 -51.00  182
 12  \w    -25.00  65.00   0.50    0.05    --   46.62 -63.00 170.00  180
 13  \w     15.00  95.00   0.50    0.05    --   46.62-125.00-180.00  160
 14  \w   -173.00 -82.00   0.50    0.05    -- -100.00 -61.00  60.00  182
 15  \w   -172.00 -85.00   0.50    0.05    -- -100.00 -45.00-180.00  174
 16  \w   -176.00 -82.00   0.50    0.05    -- -100.00 -15.00-120.00  188
 17  \w   -175.00 -84.00   0.50    0.05    -- -100.00 -30.00  60.00  182
 18  \w   -172.00 -85.00   0.50    0.05    -- -100.00 -45.00  60.00  174
 19  \w   -172.00 -85.00   0.50    0.05    -- -100.00 -45.00 120.00  174
 20  \w   -172.00 -85.00   0.50    0.05    -- -100.00 -45.00  30.00  174
 21  \w     83.00 178.00   0.50    0.05    --  107.00  77.00   0.00  190
 22  \w     31.00 125.00   0.50    0.05    --  107.00 -15.00 -60.00  188
 23  \w     34.00 109.00   0.50    0.05    --  107.00 -94.00 150.00  150
 24  \w     34.00 125.00   0.50    0.05    --  107.00 -61.00-150.00  182
 25  \w     83.00 178.00   0.50    0.05    --  107.00  77.00  90.00  190
 26  \w     34.00 117.00   0.50    0.05    --  107.00-125.00 -60.00  166
 27  \w     34.00 109.00   0.50    0.05    --  107.00 -94.00 120.00  150
 28  \w     34.00 109.00   0.50    0.05    --  107.00 -94.00   0.00  150
 29  \w     34.00 131.00   0.50    0.05    --  107.00 -77.00 -30.00  194
 30  \w     90.00 178.00   0.50    0.05    --  107.00  61.00   0.00  176
 31  \w     90.00 178.00   0.50    0.05    --  107.00  61.00  60.00  176
 32  \w   -119.00 -62.00   0.50    0.05    --  -46.62 -77.00   0.00  114
 33  \w   -119.00 -23.00   0.50    0.05    --  -46.62 -77.00 -90.00  192
;
_diffrn_measurement_device 'four-circle diffractometer'
_diffrn_measurement_device_type 'XtaLAB Synergy R, DW system, HyPix'
_diffrn_measurement_method '\w scans'
_diffrn_orient_matrix_type 'CrysAlisPro convention (1999,Acta A55,543-557)'
_diffrn_orient_matrix_UB_11 0.2389798000
_diffrn_orient_matrix_UB_12 -0.0458427000
_diffrn_orient_matrix_UB_13 0.0015623000
_diffrn_orient_matrix_UB_21 -0.0532032000
_diffrn_orient_matrix_UB_22 -0.0782727000
_diffrn_orient_matrix_UB_23 0.0792057000
_diffrn_orient_matrix_UB_31 -0.0802996000
_diffrn_orient_matrix_UB_32 -0.0844475000
_diffrn_orient_matrix_UB_33 -0.0742089000
_diffrn_radiation_monochromator mirror
_diffrn_radiation_probe x-ray
_diffrn_radiation_type CuK\a
_diffrn_radiation_wavelength 1.54184
_diffrn_reflns_av_R_equivalents 0.2125
_diffrn_reflns_av_unetI/netI 0.0913
_diffrn_reflns_Laue_measured_fraction_full 1.000
_diffrn_reflns_Laue_measured_fraction_max 1.000
_diffrn_reflns_limit_h_max 7
_diffrn_reflns_limit_h_min -7
_diffrn_reflns_limit_k_max 14
_diffrn_reflns_limit_k_min -14
_diffrn_reflns_limit_l_max 16
_diffrn_reflns_limit_l_min -16
_diffrn_reflns_number 18599
_diffrn_reflns_point_group_measured_fraction_full 0.994
_diffrn_reflns_point_group_measured_fraction_max 0.994
_diffrn_reflns_theta_full 66.971
_diffrn_reflns_theta_max 66.971
_diffrn_reflns_theta_min 3.114
_diffrn_source 'Rotating-anode X-ray tube'
_diffrn_source_type 'Rigaku (Cu) X-ray Source'
_exptl_absorpt_coefficient_mu 0.854
_exptl_absorpt_correction_T_max 1.00000
_exptl_absorpt_correction_T_min 0.15549
_exptl_absorpt_correction_type multi-scan
_exptl_absorpt_process_details
;
CrysAlisPro 1.171.39.46 (Rigaku Oxford Diffraction, 2018)
Empirical absorption correction using spherical harmonics,
 implemented in SCALE3 ABSPACK scaling algorithm.
;
_exptl_crystal_colour colourless
_exptl_crystal_colour_primary colourless
_exptl_crystal_density_diffrn 1.358
_exptl_crystal_description block
_exptl_crystal_F_000 460
_exptl_crystal_size_max 0.3
_exptl_crystal_size_mid 0.2
_exptl_crystal_size_min 0.1
_refine_diff_density_max 0.611
_refine_diff_density_min -0.646
_refine_diff_density_rms 0.123
_refine_ls_abs_structure_details
;
 Flack x determined using 1452 quotients [(I+)-(I-)]/[(I+)+(I-)]
 (Parsons, Flack and Wagner, Acta Cryst. B69 (2013) 249-259).
;
_refine_ls_abs_structure_Flack -0.1(4)
_refine_ls_extinction_method none
_refine_ls_goodness_of_fit_ref 1.099
_refine_ls_hydrogen_treatment constr
_refine_ls_matrix_type full
_refine_ls_number_parameters 285
_refine_ls_number_reflns 3738
_refine_ls_number_restraints 217
_refine_ls_restrained_S_all 1.079
_refine_ls_R_factor_all 0.0991
_refine_ls_R_factor_gt 0.0971
_refine_ls_shift/su_max 0.001
_refine_ls_shift/su_mean 0.000
_refine_ls_structure_factor_coef Fsqd
_refine_ls_weighting_details 'w=1/[\s^2^(Fo^2^)+(0.2000P)^2^] where P=(Fo^2^+2Fc^2^)/3'
_refine_ls_weighting_scheme calc
_refine_ls_wR_factor_gt 0.2491
_refine_ls_wR_factor_ref 0.2545
_reflns_Friedel_coverage 0.893
_reflns_Friedel_fraction_full 0.988
_reflns_Friedel_fraction_max 0.988
_reflns_number_gt 3570
_reflns_number_total 3738
_reflns_threshold_expression 'I > 2\s(I)'
_cod_data_source_file np9b00634_si_006.cif
_cod_data_source_block wangr_190314_2
_cod_database_code 1557201
_shelx_shelxl_version_number 2018/3
_shelx_space_group_comment
;
The symmetry employed for this shelxl refinement is uniquely defined
by the following loop, which should always be used as a source of
symmetry information in preference to the above space-group names.
They are only intended as comments.
;
_shelx_estimated_absorpt_t_max 0.919
_shelx_estimated_absorpt_t_min 0.784
_reflns_odcompleteness_completeness 100.00
_reflns_odcompleteness_iscentric 1
_reflns_odcompleteness_theta 71.98
_olex2_refinement_description
;
1. Fixed Uiso
 At 1.2 times of:
  All C(H) groups, All C(H,H) groups
 At 1.5 times of:
  All C(H,H,H) groups, All O(H) groups
2. Uiso/Uaniso restraints and constraints
All non-hydrogen atoms have similar U: within 2A with sigma of 0.04 and sigma
for terminal atoms of 0.08
Uanis(C15) \\sim Ueq: with sigma of 0.001 and sigma for terminal atoms of 0.002
Uanis(O24) \\sim Ueq: with sigma of 0.001 and sigma for terminal atoms of 0.002
3.a Ternary CH refined with riding coordinates:
 C4(H4), C2(H2), C12(H12), C7(H7)
3.b Secondary CH2 refined with riding coordinates:
 C8(H8A,H8B), C3(H3A,H3B), C13(H13A,H13B), C9(H9A,H9B)
3.c Aromatic/amide H refined with riding coordinates:
 C16(H16), C18(H18), C19(H19)
3.d Idealised Me refined as rotating group:
 C30(H30A,H30B,H30C), C31(H31A,H31B,H31C), C23(H23A,H23B,H23C), C28(H28A,H28B,
 H28C)
3.e Idealised tetrahedral OH refined as rotating group:
 O29(H29)
;
_olex2_submission_special_instructions 'No special instructions were received'
_oxdiff_exptl_absorpt_empirical_details
;
Empirical correction (ABSPACK) includes:
- Absorption correction using spherical harmonics
- Frame scaling
;
_oxdiff_exptl_absorpt_empirical_full_max 4.180
_oxdiff_exptl_absorpt_empirical_full_min 0.121

loop_
_space_group_symop_operation_xyz
'x, y, z'
'-x, y+1/2, -z'

loop_
_atom_site_label
_atom_site_type_symbol
_atom_site_fract_x
_atom_site_fract_y
_atom_site_fract_z
_atom_site_U_iso_or_equiv
_atom_site_adp_type
_atom_site_occupancy
_atom_site_site_symmetry_order
_atom_site_calc_flag
_atom_site_refinement_flags_posn
_atom_site_refinement_flags_adp
O22 O 0.4205(6) 0.4617(3) 0.9430(2) 0.0174(9) Uani 1 1 d . U
O11 O 0.4359(6) 0.5475(4) 0.4426(3) 0.0211(10) Uani 1 1 d . U
O25 O 0.6871(7) 0.6599(3) 0.8495(3) 0.0185(9) Uani 1 1 d . U
O24 O 0.7879(7) 0.4627(4) 0.9858(3) 0.0215(9) Uani 1 1 d . U
O20 O 0.6561(7) 0.6491(4) 0.5385(3) 0.0209(9) Uani 1 1 d . U
O29 O 0.6994(8) 0.2439(3) 0.8571(3) 0.0236(10) Uani 1 1 d . U
H29 H 0.659877 0.247116 0.910917 0.035 Uiso 1 1 calc GR .
O27 O 0.4892(9) 0.7222(3) 0.9649(3) 0.0281(11) Uani 1 1 d . U
O17 O -0.1804(8) 0.5747(5) 0.2552(3) 0.0346(12) Uani 1 1 d . U
C21 C 0.6362(9) 0.4558(4) 0.9251(3) 0.0152(11) Uani 1 1 d . U
C5 C 0.5270(9) 0.5146(4) 0.7571(3) 0.0112(10) Uani 1 1 d . U
C14 C 0.4939(9) 0.5926(4) 0.5271(4) 0.0147(11) Uani 1 1 d . U
C10 C 0.4469(9) 0.4846(4) 0.6693(4) 0.0125(11) Uani 1 1 d . U
C1 C 0.3263(9) 0.5630(4) 0.5996(3) 0.0127(11) Uani 1 1 d . U
C4 C 0.4815(9) 0.6258(4) 0.7951(3) 0.0133(11) Uani 1 1 d . U
H4 H 0.359271 0.621658 0.836900 0.016 Uiso 1 1 calc R .
C15 C 0.0873(9) 0.5074(4) 0.3565(4) 0.0166(11) Uani 1 1 d . U
C8 C 0.6076(11) 0.2935(4) 0.6981(4) 0.0200(12) Uani 1 1 d . U
H8A H 0.555024 0.221042 0.684252 0.024 Uiso 1 1 calc R .
H8B H 0.765250 0.296542 0.687241 0.024 Uiso 1 1 calc R .
C3 C 0.4257(10) 0.7091(4) 0.7198(4) 0.0170(12) Uani 1 1 d . U
H3A H 0.559245 0.726931 0.688633 0.020 Uiso 1 1 calc R .
H3B H 0.372308 0.774061 0.748373 0.020 Uiso 1 1 calc R .
C26 C 0.6654(11) 0.7057(5) 0.9341(4) 0.0230(14) Uani 1 1 d . U
C6 C 0.6630(9) 0.4370(4) 0.8205(4) 0.0138(11) Uani 1 1 d . U
C2 C 0.2471(9) 0.6663(4) 0.6478(3) 0.0126(11) Uani 1 1 d . U
H2 H 0.115988 0.647424 0.681537 0.015 Uiso 1 1 calc R .
C12 C 0.2311(9) 0.4827(5) 0.4437(3) 0.0169(12) Uani 1 1 d . U
H12 H 0.270975 0.406244 0.443878 0.020 Uiso 1 1 calc R .
C30 C 0.9144(9) 0.4468(5) 0.8051(4) 0.0182(11) Uani 1 1 d . U
H30A H 0.971905 0.512644 0.832642 0.027 Uiso 1 1 calc GR .
H30B H 0.933966 0.446968 0.738764 0.027 Uiso 1 1 calc GR .
H30C H 0.993617 0.386965 0.834249 0.027 Uiso 1 1 calc GR .
C13 C 0.1343(9) 0.5107(4) 0.5369(3) 0.0138(11) Uani 1 1 d . U
H13A H 0.081166 0.446391 0.566634 0.017 Uiso 1 1 calc R .
H13B H 0.010265 0.560517 0.526438 0.017 Uiso 1 1 calc R .
C31 C 0.1770(10) 0.7562(5) 0.5774(4) 0.0195(12) Uani 1 1 d . U
H31A H 0.303072 0.776830 0.543721 0.029 Uiso 1 1 calc GR .
H31B H 0.125043 0.817168 0.610802 0.029 Uiso 1 1 calc GR .
H31C H 0.059222 0.730543 0.533575 0.029 Uiso 1 1 calc GR .
C7 C 0.5783(9) 0.3191(4) 0.8001(4) 0.0164(12) Uani 1 1 d . U
H7 H 0.419373 0.314350 0.811456 0.020 Uiso 1 1 calc R .
C16 C -0.0899(10) 0.5740(6) 0.3459(4) 0.0251(14) Uani 1 1 d . U
H16 H -0.143625 0.614436 0.394308 0.030 Uiso 1 1 calc R .
C23 C 0.3768(11) 0.4798(5) 1.0408(4) 0.0232(13) Uani 1 1 d . U
H23A H 0.218254 0.480268 1.046452 0.035 Uiso 1 1 calc GR .
H23B H 0.438938 0.547800 1.061255 0.035 Uiso 1 1 calc GR .
H23C H 0.444232 0.423366 1.079213 0.035 Uiso 1 1 calc GR .
C9 C 0.4794(12) 0.3722(5) 0.6328(4) 0.0239(14) Uani 1 1 d . U
H9A H 0.556217 0.377496 0.575414 0.029 Uiso 1 1 calc R .
H9B H 0.332822 0.341762 0.615820 0.029 Uiso 1 1 calc R .
C18 C -0.0531(12) 0.5038(7) 0.2074(4) 0.0372(17) Uani 1 1 d . U
H18 H -0.077648 0.487648 0.143690 0.045 Uiso 1 1 calc R .
C19 C 0.1094(11) 0.4618(6) 0.2646(4) 0.0290(14) Uani 1 1 d . U
H19 H 0.216698 0.412473 0.248478 0.035 Uiso 1 1 calc R .
C28 C 0.8899(13) 0.7270(6) 0.9840(5) 0.0364(18) Uani 1 1 d . U
H28A H 0.967110 0.660151 0.995694 0.055 Uiso 1 1 calc GR .
H28B H 0.871092 0.762518 1.042735 0.055 Uiso 1 1 calc GR .
H28C H 0.975583 0.772126 0.945419 0.055 Uiso 1 1 calc GR .

loop_
_atom_site_aniso_label
_atom_site_aniso_U_11
_atom_site_aniso_U_22
_atom_site_aniso_U_33
_atom_site_aniso_U_23
_atom_site_aniso_U_13
_atom_site_aniso_U_12
O22 0.0143(19) 0.027(2) 0.0104(18) 0.0016(15) 0.0010(14) 0.0018(16)
O11 0.015(2) 0.041(2) 0.0060(18) -0.0009(15) -0.0038(14) -0.0030(18)
O25 0.017(2) 0.023(2) 0.0131(18) -0.0067(15) -0.0096(15) -0.0034(17)
O24 0.0203(17) 0.0294(17) 0.0131(16) -0.0030(14) -0.0086(14) -0.0011(15)
O20 0.0136(19) 0.032(2) 0.0166(19) -0.0026(16) 0.0001(15) -0.0051(18)
O29 0.028(2) 0.025(2) 0.017(2) 0.0042(16) -0.0052(17) 0.0018(18)
O27 0.040(3) 0.026(2) 0.018(2) -0.0120(17) 0.000(2) -0.005(2)
O17 0.023(2) 0.067(3) 0.012(2) 0.007(2) -0.0074(17) 0.009(2)
C21 0.014(2) 0.022(3) 0.009(2) -0.001(2) -0.0051(19) -0.003(2)
C5 0.010(2) 0.016(2) 0.008(2) -0.0025(19) -0.0025(18) 0.001(2)
C14 0.014(3) 0.020(2) 0.008(2) -0.0016(18) -0.005(2) 0.005(2)
C10 0.017(3) 0.013(2) 0.007(2) -0.0025(18) -0.004(2) 0.0046(19)
C1 0.013(2) 0.020(2) 0.005(2) -0.0012(19) -0.0041(19) 0.004(2)
C4 0.015(3) 0.015(2) 0.008(2) -0.0036(19) -0.006(2) 0.000(2)
C15 0.0163(16) 0.0193(15) 0.0140(16) 0.0015(12) -0.0009(12) -0.0007(12)
C8 0.026(3) 0.019(3) 0.014(3) -0.001(2) -0.004(2) 0.006(2)
C3 0.018(3) 0.020(3) 0.011(2) 0.001(2) -0.007(2) -0.001(2)
C26 0.033(4) 0.022(3) 0.013(3) -0.006(2) -0.010(3) -0.006(2)
C6 0.012(2) 0.022(3) 0.007(2) -0.0008(18) -0.0056(18) 0.002(2)
C2 0.012(2) 0.016(2) 0.010(2) -0.0003(19) -0.0021(19) 0.0048(19)
C12 0.016(3) 0.024(3) 0.010(2) 0.0013(19) -0.003(2) -0.003(2)
C30 0.013(3) 0.027(3) 0.013(2) -0.001(2) -0.0065(19) 0.000(2)
C13 0.015(3) 0.019(2) 0.007(2) 0.0033(18) -0.0067(19) -0.004(2)
C31 0.017(3) 0.026(3) 0.015(3) 0.006(2) -0.005(2) 0.002(2)
C7 0.016(3) 0.019(3) 0.013(3) -0.002(2) -0.006(2) 0.002(2)
C16 0.019(3) 0.049(4) 0.007(3) 0.004(2) -0.005(2) 0.007(3)
C23 0.028(3) 0.033(3) 0.010(3) 0.002(2) 0.007(2) 0.001(2)
C9 0.039(4) 0.022(3) 0.010(2) -0.003(2) -0.005(2) 0.016(3)
C18 0.032(4) 0.070(5) 0.009(3) 0.000(3) -0.004(3) -0.001(4)
C19 0.028(3) 0.049(4) 0.009(3) -0.005(3) -0.005(2) 0.002(3)
C28 0.039(4) 0.033(3) 0.032(4) -0.014(3) -0.026(3) 0.000(3)

loop_
_atom_type_symbol
_atom_type_description
_atom_type_scat_dispersion_real
_atom_type_scat_dispersion_imag
_atom_type_scat_source
C C 0.0181 0.0091 'International Tables Vol C Tables 4.2.6.8 and 6.1.1.4'
H H 0.0000 0.0000 'International Tables Vol C Tables 4.2.6.8 and 6.1.1.4'
O O 0.0492 0.0322 'International Tables Vol C Tables 4.2.6.8 and 6.1.1.4'

loop_
_geom_angle_atom_site_label_1
_geom_angle_atom_site_label_2
_geom_angle_atom_site_label_3
_geom_angle
C21 O22 C23 116.0(4)
C14 O11 C12 112.1(4)
C26 O25 C4 117.4(5)
C7 O29 H29 109.5
C16 O17 C18 105.5(5)
O22 C21 C6 111.6(4)
O24 C21 O22 123.1(5)
O24 C21 C6 125.3(5)
C10 C5 C4 121.2(5)
C10 C5 C6 120.6(4)
C6 C5 C4 118.1(4)
O11 C14 C1 111.2(5)
O20 C14 O11 121.0(5)
O20 C14 C1 127.8(5)
C5 C10 C1 122.5(4)
C5 C10 C9 121.8(5)
C9 C10 C1 115.7(4)
C14 C1 C2 109.7(4)
C14 C1 C13 102.1(4)
C10 C1 C14 106.6(4)
C10 C1 C2 112.7(4)
C10 C1 C13 113.6(4)
C13 C1 C2 111.4(4)
O25 C4 C5 106.6(4)
O25 C4 H4 109.4
O25 C4 C3 108.0(4)
C5 C4 H4 109.4
C3 C4 C5 114.1(4)
C3 C4 H4 109.4
C16 C15 C12 128.5(5)
C16 C15 C19 105.5(5)
C19 C15 C12 126.0(5)
H8A C8 H8B 108.0
C7 C8 H8A 109.4
C7 C8 H8B 109.4
C7 C8 C9 111.3(4)
C9 C8 H8A 109.4
C9 C8 H8B 109.4
C4 C3 H3A 109.6
C4 C3 H3B 109.6
C4 C3 C2 110.2(4)
H3A C3 H3B 108.1
C2 C3 H3A 109.6
C2 C3 H3B 109.6
O25 C26 C28 110.7(6)
O27 C26 O25 123.4(5)
O27 C26 C28 125.8(6)
C21 C6 C30 107.6(4)
C21 C6 C7 105.4(4)
C5 C6 C21 113.0(4)
C5 C6 C30 110.6(4)
C5 C6 C7 109.4(4)
C30 C6 C7 110.7(4)
C1 C2 H2 107.7
C3 C2 C1 111.4(4)
C3 C2 H2 107.7
C3 C2 C31 109.2(4)
C31 C2 C1 113.0(4)
C31 C2 H2 107.7
O11 C12 C15 108.0(4)
O11 C12 H12 109.1
O11 C12 C13 104.9(4)
C15 C12 H12 109.1
C15 C12 C13 116.3(5)
C13 C12 H12 109.1
C6 C30 H30A 109.5
C6 C30 H30B 109.5
C6 C30 H30C 109.5
H30A C30 H30B 109.5
H30A C30 H30C 109.5
H30B C30 H30C 109.5
C1 C13 H13A 110.5
C1 C13 H13B 110.5
C12 C13 C1 106.3(4)
C12 C13 H13A 110.5
C12 C13 H13B 110.5
H13A C13 H13B 108.7
C2 C31 H31A 109.5
C2 C31 H31B 109.5
C2 C31 H31C 109.5
H31A C31 H31B 109.5
H31A C31 H31C 109.5
H31B C31 H31C 109.5
O29 C7 C8 108.8(4)
O29 C7 C6 111.7(4)
O29 C7 H7 109.3
C8 C7 C6 108.3(5)
C8 C7 H7 109.3
C6 C7 H7 109.3
O17 C16 H16 124.3
C15 C16 O17 111.3(6)
C15 C16 H16 124.3
O22 C23 H23A 109.5
O22 C23 H23B 109.5
O22 C23 H23C 109.5
H23A C23 H23B 109.5
H23A C23 H23C 109.5
H23B C23 H23C 109.5
C10 C9 C8 117.3(5)
C10 C9 H9A 108.0
C10 C9 H9B 108.0
C8 C9 H9A 108.0
C8 C9 H9B 108.0
H9A C9 H9B 107.2
O17 C18 H18 124.5
C19 C18 O17 110.9(5)
C19 C18 H18 124.5
C15 C19 H19 126.7
C18 C19 C15 106.7(6)
C18 C19 H19 126.7
C26 C28 H28A 109.5
C26 C28 H28B 109.5
C26 C28 H28C 109.5
H28A C28 H28B 109.5
H28A C28 H28C 109.5
H28B C28 H28C 109.5

loop_
_geom_bond_atom_site_label_1
_geom_bond_atom_site_label_2
_geom_bond_distance
O22 C21 1.339(7)
O22 C23 1.453(6)
O11 C14 1.350(6)
O11 C12 1.469(7)
O25 C4 1.468(6)
O25 C26 1.347(7)
O24 C21 1.209(7)
O20 C14 1.200(7)
O29 H29 0.8200
O29 C7 1.404(7)
O27 C26 1.192(9)
O17 C16 1.362(7)
O17 C18 1.378(10)
C21 C6 1.528(7)
C5 C10 1.357(7)
C5 C4 1.516(7)
C5 C6 1.516(7)
C14 C1 1.539(8)
C10 C1 1.532(7)
C10 C9 1.508(7)
C1 C2 1.547(7)
C1 C13 1.545(7)
C4 H4 0.9800
C4 C3 1.509(7)
C15 C12 1.489(7)
C15 C16 1.346(9)
C15 C19 1.441(8)
C8 H8A 0.9700
C8 H8B 0.9700
C8 C7 1.510(8)
C8 C9 1.518(7)
C3 H3A 0.9700
C3 H3B 0.9700
C3 C2 1.521(7)
C26 C28 1.497(8)
C6 C30 1.545(7)
C6 C7 1.570(7)
C2 H2 0.9800
C2 C31 1.538(7)
C12 H12 0.9800
C12 C13 1.528(7)
C30 H30A 0.9600
C30 H30B 0.9600
C30 H30C 0.9600
C13 H13A 0.9700
C13 H13B 0.9700
C31 H31A 0.9600
C31 H31B 0.9600
C31 H31C 0.9600
C7 H7 0.9800
C16 H16 0.9300
C23 H23A 0.9600
C23 H23B 0.9600
C23 H23C 0.9600
C9 H9A 0.9700
C9 H9B 0.9700
C18 H18 0.9300
C18 C19 1.329(10)
C19 H19 0.9300
C28 H28A 0.9600
C28 H28B 0.9600
C28 H28C 0.9600

loop_
_geom_torsion_atom_site_label_1
_geom_torsion_atom_site_label_2
_geom_torsion_atom_site_label_3
_geom_torsion_atom_site_label_4
_geom_torsion
O22 C21 C6 C5 50.1(6)
O22 C21 C6 C30 172.5(4)
O22 C21 C6 C7 -69.3(5)
O11 C14 C1 C10 108.7(5)
O11 C14 C1 C2 -128.9(5)
O11 C14 C1 C13 -10.7(6)
O11 C12 C13 C1 -17.8(5)
O25 C4 C3 C2 167.1(4)
O24 C21 C6 C5 -131.3(6)
O24 C21 C6 C30 -8.9(8)
O24 C21 C6 C7 109.2(6)
O20 C14 C1 C10 -72.5(7)
O20 C14 C1 C2 49.9(7)
O20 C14 C1 C13 168.1(6)
O17 C18 C19 C15 0.3(9)
C21 C6 C7 O29 -58.3(6)
C21 C6 C7 C8 -178.0(4)
C5 C10 C1 C14 103.9(6)
C5 C10 C1 C2 -16.5(7)
C5 C10 C1 C13 -144.4(5)
C5 C10 C9 C8 -0.5(9)
C5 C4 C3 C2 48.9(6)
C5 C6 C7 O29 179.9(4)
C5 C6 C7 C8 60.1(6)
C14 O11 C12 C15 136.2(5)
C14 O11 C12 C13 11.5(6)
C14 C1 C2 C3 -75.6(5)
C14 C1 C2 C31 47.7(6)
C14 C1 C13 C12 17.1(5)
C10 C5 C4 O25 -141.6(5)
C10 C5 C4 C3 -22.5(7)
C10 C5 C6 C21 -149.9(5)
C10 C5 C6 C30 89.5(6)
C10 C5 C6 C7 -32.7(7)
C10 C1 C2 C3 43.0(6)
C10 C1 C2 C31 166.4(4)
C10 C1 C13 C12 -97.3(5)
C1 C10 C9 C8 177.2(5)
C4 O25 C26 O27 -2.1(9)
C4 O25 C26 C28 175.1(5)
C4 C5 C10 C1 6.1(8)
C4 C5 C10 C9 -176.3(5)
C4 C5 C6 C21 29.5(6)
C4 C5 C6 C30 -91.2(5)
C4 C5 C6 C7 146.7(4)
C4 C3 C2 C1 -59.9(6)
C4 C3 C2 C31 174.6(4)
C15 C12 C13 C1 -137.0(5)
C26 O25 C4 C5 -135.3(5)
C26 O25 C4 C3 101.7(6)
C6 C5 C10 C1 -174.6(5)
C6 C5 C10 C9 3.0(8)
C6 C5 C4 O25 39.0(6)
C6 C5 C4 C3 158.1(5)
C2 C1 C13 C12 134.1(4)
C12 O11 C14 O20 -179.3(5)
C12 O11 C14 C1 -0.3(6)
C12 C15 C16 O17 -179.3(6)
C12 C15 C19 C18 179.0(6)
C30 C6 C7 O29 57.8(6)
C30 C6 C7 C8 -62.0(5)
C13 C1 C2 C3 172.1(4)
C13 C1 C2 C31 -64.5(6)
C7 C8 C9 C10 29.6(8)
C16 O17 C18 C19 -0.5(9)
C16 C15 C12 O11 -99.5(7)
C16 C15 C12 C13 18.1(8)
C16 C15 C19 C18 0.0(8)
C23 O22 C21 O24 1.6(8)
C23 O22 C21 C6 -179.8(5)
C9 C10 C1 C14 -73.8(6)
C9 C10 C1 C2 165.8(5)
C9 C10 C1 C13 37.9(7)
C9 C8 C7 O29 179.8(5)
C9 C8 C7 C6 -58.7(6)
C18 O17 C16 C15 0.5(8)
C19 C15 C12 O11 81.7(7)
C19 C15 C12 C13 -160.7(6)
C19 C15 C16 O17 -0.3(8)
